data_7151990
loop_
_publ_author_name
'Mali, Sachitanand M.'
'Bandyopadhyay, Anupam'
'Jadhav, Sandip V.'
'Kumar, Mothukuri Ganesh'
'Gopi, Hosahudya N.'

_publ_section_title
;
 Synthesis of \a, \b-unsaturated \g-amino esters with unprecedented
 high (E)-stereoselectivity and their conformational analysis in
 peptides.
;
_journal_issue 19
_journal_name_full 'Organic &amp; biomolecular chemistry'
_journal_page_first 6566
_journal_page_last 6574
_journal_paper_doi 10.1039/c1ob05732d
_journal_volume 9
_journal_year 2011
_chemical_absolute_configuration syn
_chemical_compound_source Synthesis
_chemical_formula_sum 'C15 H27 N O4'
_chemical_formula_weight 570.75
_chemical_name_common '(S,E)-ethyl 4-(tert-butoxycarbonylamino)-6-methylhept-2-enoate'
_chemical_name_systematic '(S,E)-ethyl 4-(tert-butoxycarbonylamino)-6-methylhept-2-enoate'
_space_group_IT_number 4
_symmetry_cell_setting monoclinic
_symmetry_Int_Tables_number 4
_symmetry_space_group_name_Hall 'P 2yb'
_symmetry_space_group_name_H-M 'P 1 21 1'
_atom_sites_solution_hydrogens geom
_atom_sites_solution_primary direct
_atom_sites_solution_secondary difmap
_audit_creation_method SHELXL-97
_cell_angle_alpha 90.00
_cell_angle_beta 106.331(5)
_cell_angle_gamma 90.00
_cell_formula_units_Z 4
_cell_length_a 10.340(3)
_cell_length_b 9.733(3)
_cell_length_c 18.073(5)
_cell_measurement_temperature 296(2)
_cell_volume 1745.5(9)
_computing_structure_refinement 'SHELXL-97 (Sheldrick, 2008)'
_computing_structure_solution 'SHELXS-97 (Sheldrick, 2008)'
_diffrn_ambient_pressure 101.325
_diffrn_ambient_temperature 296(2)
_diffrn_measured_fraction_theta_full 0.960
_diffrn_measured_fraction_theta_max 0.960
_diffrn_radiation_monochromator graphite
_diffrn_radiation_probe x-ray
_diffrn_radiation_type MoK\a
_diffrn_radiation_wavelength 0.71073
_diffrn_reflns_av_R_equivalents 0.0277
_diffrn_reflns_av_sigmaI/netI 0.0372
_diffrn_reflns_limit_h_max 10
_diffrn_reflns_limit_h_min -9
_diffrn_reflns_limit_k_max 7
_diffrn_reflns_limit_k_min -9
_diffrn_reflns_limit_l_max 18
_diffrn_reflns_limit_l_min -16
_diffrn_reflns_number 6755
_diffrn_reflns_theta_full 24.28
_diffrn_reflns_theta_max 24.28
_diffrn_reflns_theta_min 1.17
_diffrn_source 'fine-focus sealed tube'
_diffrn_source_type 'Graphite Monochromator'
_exptl_absorpt_coefficient_mu 0.078
_exptl_absorpt_correction_T_max 0.982
_exptl_absorpt_correction_T_min 0.969
_exptl_absorpt_correction_type multi-scan
_exptl_absorpt_process_details SADABS
_exptl_crystal_colour Colorless
_exptl_crystal_density_diffrn 1.086
_exptl_crystal_density_method 'not measured'
_exptl_crystal_description 'Retangular block'
_exptl_crystal_F_000 624
_exptl_crystal_recrystallization_method Methanol
_exptl_crystal_size_max 0.45
_exptl_crystal_size_mid 0.34
_exptl_crystal_size_min 0.24
_refine_diff_density_max 0.110
_refine_diff_density_min -0.130
_refine_diff_density_rms 0.027
_refine_ls_abs_structure_details 'Flack H D (1983), Acta Cryst. A39, 876-881'
_refine_ls_abs_structure_Flack 0.7(13)
_refine_ls_extinction_method none
_refine_ls_goodness_of_fit_ref 0.985
_refine_ls_hydrogen_treatment constr
_refine_ls_matrix_type full
_refine_ls_number_parameters 373
_refine_ls_number_reflns 2788
_refine_ls_number_restraints 1
_refine_ls_restrained_S_all 0.985
_refine_ls_R_factor_all 0.0431
_refine_ls_R_factor_gt 0.0341
_refine_ls_shift/su_max 0.004
_refine_ls_shift/su_mean 0.001
_refine_ls_structure_factor_coef Fsqd
_refine_ls_weighting_details 'calc w=1/[\s^2^(Fo^2^)+(0.0504P)^2^+0.1961P] where P=(Fo^2^+2Fc^2^)/3'
_refine_ls_weighting_scheme calc
_refine_ls_wR_factor_gt 0.0804
_refine_ls_wR_factor_ref 0.0896
_reflns_number_gt 2413
_reflns_number_total 2788
_reflns_threshold_expression >2sigma(I)
_cod_data_source_file c1ob05732d.txt
_cod_data_source_block anudgleu
_cod_original_cell_volume 1745.5(8)
_cod_original_sg_symbol_H-M 'P 21'
_cod_database_code 7151990

loop_
_symmetry_equiv_pos_as_xyz
'x, y, z'
'-x, y+1/2, -z'

loop_
_atom_site_label
_atom_site_type_symbol
_atom_site_fract_x
_atom_site_fract_y
_atom_site_fract_z
_atom_site_U_iso_or_equiv
_atom_site_adp_type
_atom_site_occupancy
_atom_site_symmetry_multiplicity
_atom_site_calc_flag
_atom_site_refinement_flags
O1 O 0.7778(2) 0.7444(2) 0.04948(13) 0.0539(7) Uani 1 1 d .
O2 O 0.6406(3) 0.9322(3) 0.02612(15) 0.0640(8) Uani 1 1 d .
O3 O 0.8851(2) 1.2986(3) -0.14578(13) 0.0583(7) Uani 1 1 d .
O4 O 0.8935(3) 1.0896(3) -0.19697(15) 0.0681(8) Uani 1 1 d .
O5 O 0.7330(2) 0.0041(2) 0.46498(12) 0.0502(7) Uani 1 1 d .
O6 O 0.8562(3) 0.1951(3) 0.51297(15) 0.0622(8) Uani 1 1 d .
O7 O 0.5688(2) 0.5365(3) 0.65936(13) 0.0549(7) Uani 1 1 d .
O8 O 0.5622(2) 0.3225(3) 0.70562(13) 0.0570(7) Uani 1 1 d .
N1 N 0.8674(3) 0.9524(3) 0.06586(16) 0.0480(8) Uani 1 1 d .
H1 H 0.9425 0.9082 0.0785 0.058 Uiso 1 1 calc R
N2 N 0.6337(3) 0.2078(3) 0.44880(15) 0.0434(7) Uani 1 1 d .
H2 H 0.5615 0.1616 0.4286 0.052 Uiso 1 1 calc R
C1 C 0.6663(4) 0.6451(4) 0.0267(2) 0.0522(10) Uani 1 1 d .
C2 C 0.7399(5) 0.5081(4) 0.0387(3) 0.0932(16) Uani 1 1 d .
H2A H 0.8036 0.5059 0.0089 0.140 Uiso 1 1 calc R
H2B H 0.6760 0.4349 0.0224 0.140 Uiso 1 1 calc R
H2C H 0.7867 0.4969 0.0923 0.140 Uiso 1 1 calc R
C3 C 0.5756(4) 0.6571(4) 0.0788(2) 0.0661(12) Uani 1 1 d .
H3A H 0.6289 0.6525 0.1316 0.099 Uiso 1 1 calc R
H3B H 0.5116 0.5831 0.0683 0.099 Uiso 1 1 calc R
H3C H 0.5285 0.7432 0.0696 0.099 Uiso 1 1 calc R
C4 C 0.5890(4) 0.6645(5) -0.0569(2) 0.0781(14) Uani 1 1 d .
H4A H 0.5438 0.7517 -0.0633 0.117 Uiso 1 1 calc R
H4B H 0.5238 0.5923 -0.0726 0.117 Uiso 1 1 calc R
H4C H 0.6503 0.6619 -0.0881 0.117 Uiso 1 1 calc R
C5 C 0.7504(4) 0.8807(4) 0.0451(2) 0.0463(10) Uani 1 1 d .
C6 C 0.8698(4) 1.1014(3) 0.0674(2) 0.0460(10) Uani 1 1 d .
H6 H 0.7866 1.1331 0.0777 0.055 Uiso 1 1 calc R
C7 C 0.9890(4) 1.1503(4) 0.13381(19) 0.0527(10) Uani 1 1 d .
H7A H 1.0705 1.1065 0.1290 0.063 Uiso 1 1 calc R
H7B H 0.9996 1.2486 0.1288 0.063 Uiso 1 1 calc R
C8 C 0.9748(4) 1.1206(4) 0.2138(2) 0.0588(11) Uani 1 1 d .
H8 H 0.9473 1.0245 0.2152 0.071 Uiso 1 1 calc R
C9 C 0.8685(5) 1.2109(5) 0.2330(2) 0.0828(14) Uani 1 1 d .
H9A H 0.8917 1.3058 0.2298 0.124 Uiso 1 1 calc R
H9B H 0.8645 1.1909 0.2843 0.124 Uiso 1 1 calc R
H9C H 0.7824 1.1930 0.1970 0.124 Uiso 1 1 calc R
C10 C 1.1094(5) 1.1398(7) 0.2744(2) 0.1075(19) Uani 1 1 d .
H10A H 1.1739 1.0763 0.2648 0.161 Uiso 1 1 calc R
H10B H 1.0985 1.1230 0.3246 0.161 Uiso 1 1 calc R
H10C H 1.1406 1.2321 0.2719 0.161 Uiso 1 1 calc R
C11 C 0.8757(3) 1.1624(4) -0.00748(19) 0.0489(10) Uani 1 1 d .
H11 H 0.8765 1.2578 -0.0095 0.059 Uiso 1 1 calc R
C12 C 0.8799(3) 1.0980(4) -0.0712(2) 0.0495(10) Uani 1 1 d .
H12 H 0.8785 1.0025 -0.0724 0.059 Uiso 1 1 calc R
C13 C 0.8866(4) 1.1738(5) -0.1399(2) 0.0511(10) Uani 1 1 d .
C14 C 0.8997(5) 1.1536(5) -0.2696(2) 0.0763(13) Uani 1 1 d .
H14A H 0.8504 1.2396 -0.2773 0.092 Uiso 1 1 calc R
H14B H 0.8586 1.0933 -0.3126 0.092 Uiso 1 1 calc R
C15 C 1.0421(4) 1.1791(5) -0.2667(2) 0.0802(14) Uani 1 1 d .
H15A H 1.0810 1.2423 -0.2257 0.120 Uiso 1 1 calc R
H15B H 1.0465 1.2175 -0.3148 0.120 Uiso 1 1 calc R
H15C H 1.0911 1.0941 -0.2576 0.120 Uiso 1 1 calc R
C16 C 0.8506(3) -0.0881(4) 0.47744(18) 0.0440(9) Uani 1 1 d .
C17 C 0.9292(4) -0.0920(4) 0.56240(19) 0.0600(11) Uani 1 1 d .
H17A H 0.9734 -0.0054 0.5770 0.090 Uiso 1 1 calc R
H17B H 0.9954 -0.1639 0.5709 0.090 Uiso 1 1 calc R
H17C H 0.8684 -0.1092 0.5929 0.090 Uiso 1 1 calc R
C18 C 0.7855(4) -0.2269(4) 0.4519(2) 0.0620(11) Uani 1 1 d .
H18A H 0.7299 -0.2522 0.4843 0.093 Uiso 1 1 calc R
H18B H 0.8543 -0.2950 0.4560 0.093 Uiso 1 1 calc R
H18C H 0.7310 -0.2210 0.3993 0.093 Uiso 1 1 calc R
C19 C 0.9369(4) -0.0431(4) 0.42729(18) 0.0553(11) Uani 1 1 d .
H19A H 0.8827 -0.0374 0.3747 0.083 Uiso 1 1 calc R
H19B H 1.0080 -0.1085 0.4312 0.083 Uiso 1 1 calc R
H19C H 0.9751 0.0454 0.4440 0.083 Uiso 1 1 calc R
C20 C 0.7506(4) 0.1405(4) 0.4785(2) 0.0456(9) Uani 1 1 d .
C21 C 0.6269(4) 0.3572(3) 0.45010(19) 0.0428(9) Uani 1 1 d .
H21 H 0.7123 0.3928 0.4445 0.051 Uiso 1 1 calc R
C22 C 0.5139(4) 0.4074(4) 0.38061(18) 0.0474(9) Uani 1 1 d .
H22A H 0.4309 0.3619 0.3816 0.057 Uiso 1 1 calc R
H22B H 0.5015 0.5051 0.3867 0.057 Uiso 1 1 calc R
C23 C 0.5358(4) 0.3837(4) 0.3018(2) 0.0546(10) Uani 1 1 d .
H23 H 0.5539 0.2859 0.2968 0.066 Uiso 1 1 calc R
C24 C 0.6547(4) 0.4654(5) 0.2920(2) 0.0764(13) Uani 1 1 d .
H24A H 0.6400 0.5615 0.2986 0.115 Uiso 1 1 calc R
H24B H 0.6641 0.4500 0.2413 0.115 Uiso 1 1 calc R
H24C H 0.7354 0.4365 0.3298 0.115 Uiso 1 1 calc R
C25 C 0.4097(5) 0.4230(6) 0.2379(2) 0.0863(15) Uani 1 1 d .
H25A H 0.3341 0.3714 0.2439 0.129 Uiso 1 1 calc R
H25B H 0.4233 0.4028 0.1887 0.129 Uiso 1 1 calc R
H25C H 0.3924 0.5194 0.2411 0.129 Uiso 1 1 calc R
C26 C 0.6092(3) 0.4131(4) 0.52406(19) 0.0466(9) Uani 1 1 d .
H26 H 0.6100 0.5083 0.5286 0.056 Uiso 1 1 calc R
C27 C 0.5925(3) 0.3432(4) 0.58356(19) 0.0448(9) Uani 1 1 d .
H27 H 0.5929 0.2476 0.5822 0.054 Uiso 1 1 calc R
C28 C 0.5735(3) 0.4137(5) 0.6518(2) 0.0464(9) Uani 1 1 d .
C29 C 0.5445(4) 0.3812(5) 0.7764(2) 0.0652(12) Uani 1 1 d .
H29A H 0.6005 0.4624 0.7902 0.078 Uiso 1 1 calc R
H29B H 0.5734 0.3151 0.8179 0.078 Uiso 1 1 calc R
C30 C 0.4000(4) 0.4192(5) 0.7669(2) 0.0656(11) Uani 1 1 d .
H30A H 0.3744 0.4924 0.7300 0.098 Uiso 1 1 calc R
H30B H 0.3897 0.4489 0.8156 0.098 Uiso 1 1 calc R
H30C H 0.3436 0.3408 0.7490 0.098 Uiso 1 1 calc R

loop_
_atom_site_aniso_label
_atom_site_aniso_U_11
_atom_site_aniso_U_22
_atom_site_aniso_U_33
_atom_site_aniso_U_23
_atom_site_aniso_U_13
_atom_site_aniso_U_12
O1 0.0466(16) 0.0302(17) 0.0823(18) -0.0009(12) 0.0139(13) -0.0024(13)
O2 0.0419(17) 0.0445(18) 0.099(2) 0.0046(15) 0.0098(14) 0.0091(15)
O3 0.0591(17) 0.0479(19) 0.0641(17) -0.0001(14) 0.0111(13) -0.0012(15)
O4 0.082(2) 0.0630(18) 0.0671(18) -0.0206(16) 0.0339(15) -0.0182(16)
O5 0.0444(16) 0.0292(17) 0.0741(17) -0.0051(12) 0.0122(13) 0.0031(13)
O6 0.0453(17) 0.0381(17) 0.096(2) -0.0156(15) 0.0081(15) -0.0055(15)
O7 0.0604(17) 0.0414(19) 0.0595(16) -0.0077(13) 0.0113(13) 0.0009(14)
O8 0.0695(18) 0.0516(18) 0.0537(15) 0.0083(14) 0.0236(13) 0.0107(14)
N1 0.0411(19) 0.028(2) 0.074(2) -0.0002(15) 0.0149(16) 0.0023(16)
N2 0.0389(18) 0.0247(18) 0.067(2) -0.0007(15) 0.0161(15) 0.0028(16)
C1 0.057(3) 0.038(2) 0.063(3) -0.004(2) 0.017(2) -0.013(2)
C2 0.090(4) 0.036(3) 0.154(5) -0.009(3) 0.036(3) -0.012(3)
C3 0.074(3) 0.060(3) 0.066(3) -0.005(2) 0.022(2) -0.024(2)
C4 0.095(3) 0.078(3) 0.065(3) -0.014(3) 0.029(2) -0.032(3)
C5 0.055(3) 0.027(3) 0.058(3) 0.0026(18) 0.017(2) 0.004(2)
C6 0.052(2) 0.027(2) 0.061(2) -0.0032(19) 0.019(2) -0.0002(18)
C7 0.055(2) 0.038(2) 0.067(3) -0.006(2) 0.021(2) -0.004(2)
C8 0.061(3) 0.047(2) 0.069(3) 0.004(2) 0.018(2) 0.001(2)
C9 0.090(3) 0.087(4) 0.082(3) -0.002(3) 0.042(3) 0.009(3)
C10 0.070(3) 0.172(6) 0.074(3) -0.007(3) 0.009(3) 0.002(4)
C11 0.054(2) 0.026(2) 0.069(3) 0.000(2) 0.021(2) 0.0004(18)
C12 0.052(2) 0.032(2) 0.066(3) -0.008(2) 0.019(2) -0.0093(19)
C13 0.042(2) 0.049(3) 0.061(3) -0.011(2) 0.014(2) -0.010(2)
C14 0.082(3) 0.090(4) 0.061(3) -0.011(3) 0.027(2) -0.004(3)
C15 0.082(3) 0.085(4) 0.081(3) 0.012(3) 0.037(2) 0.003(3)
C16 0.047(2) 0.031(2) 0.051(2) -0.0001(18) 0.0076(18) 0.009(2)
C17 0.069(3) 0.053(3) 0.055(2) 0.000(2) 0.012(2) 0.011(2)
C18 0.067(3) 0.035(3) 0.079(3) -0.001(2) 0.011(2) 0.009(2)
C19 0.058(2) 0.048(3) 0.058(2) 0.002(2) 0.013(2) 0.011(2)
C20 0.056(3) 0.022(2) 0.062(2) -0.0062(19) 0.023(2) -0.002(2)
C21 0.049(2) 0.027(2) 0.057(2) 0.0021(17) 0.023(2) 0.0019(17)
C22 0.050(2) 0.036(2) 0.061(2) 0.0077(19) 0.022(2) 0.0098(19)
C23 0.066(3) 0.039(2) 0.065(3) 0.0040(19) 0.027(2) 0.003(2)
C24 0.080(3) 0.085(4) 0.072(3) 0.015(2) 0.035(2) 0.005(3)
C25 0.079(3) 0.107(4) 0.068(3) 0.012(3) 0.014(2) -0.001(3)
C26 0.048(2) 0.029(2) 0.064(2) -0.002(2) 0.019(2) 0.0074(19)
C27 0.045(2) 0.027(2) 0.061(2) 0.0009(19) 0.0130(19) 0.0048(18)
C28 0.038(2) 0.041(3) 0.058(3) -0.005(2) 0.0118(19) 0.003(2)
C29 0.070(3) 0.078(3) 0.049(2) -0.002(2) 0.020(2) 0.013(2)
C30 0.064(3) 0.081(3) 0.056(2) -0.007(2) 0.023(2) 0.002(3)

loop_
_atom_type_symbol
_atom_type_description
_atom_type_scat_dispersion_real
_atom_type_scat_dispersion_imag
_atom_type_scat_source
C C 0.0033 0.0016 'International Tables Vol C Tables 4.2.6.8 and 6.1.1.4'
H H 0.0000 0.0000 'International Tables Vol C Tables 4.2.6.8 and 6.1.1.4'
N N 0.0061 0.0033 'International Tables Vol C Tables 4.2.6.8 and 6.1.1.4'
O O 0.0106 0.0060 'International Tables Vol C Tables 4.2.6.8 and 6.1.1.4'

loop_
_geom_angle_atom_site_label_1
_geom_angle_atom_site_label_2
_geom_angle_atom_site_label_3
_geom_angle
C5 O1 C1 119.5(3)
C13 O4 C14 117.1(3)
C20 O5 C16 120.3(3)
C28 O8 C29 115.7(3)
C5 N1 C6 121.9(3)
C20 N2 C21 121.4(3)
O1 C1 C3 110.5(3)
O1 C1 C4 110.5(3)
C3 C1 C4 111.6(3)
O1 C1 C2 102.4(3)
C3 C1 C2 110.6(3)
C4 C1 C2 110.8(3)
O2 C5 N1 124.4(3)
O2 C5 O1 126.3(4)
N1 C5 O1 109.3(3)
N1 C6 C11 112.6(3)
N1 C6 C7 109.3(3)
C11 C6 C7 110.9(3)
C8 C7 C6 114.4(3)
C7 C8 C10 110.3(3)
C7 C8 C9 112.0(3)
C10 C8 C9 109.8(4)
C12 C11 C6 128.3(3)
C11 C12 C13 121.4(4)
O3 C13 O4 123.1(4)
O3 C13 C12 125.1(4)
O4 C13 C12 111.8(4)
O4 C14 C15 109.4(3)
O5 C16 C19 109.5(3)
O5 C16 C18 102.5(3)
C19 C16 C18 111.3(3)
O5 C16 C17 110.6(3)
C19 C16 C17 112.1(3)
C18 C16 C17 110.4(3)
O6 C20 N2 124.5(3)
O6 C20 O5 125.3(4)
N2 C20 O5 110.2(4)
N2 C21 C26 113.3(3)
N2 C21 C22 109.5(3)
C26 C21 C22 110.9(3)
C23 C22 C21 116.0(3)
C24 C23 C22 111.7(3)
C24 C23 C25 109.2(3)
C22 C23 C25 110.5(3)
C27 C26 C21 127.8(3)
C26 C27 C28 121.3(3)
O7 C28 O8 123.8(3)
O7 C28 C27 125.2(4)
O8 C28 C27 111.0(4)
O8 C29 C30 111.3(3)

loop_
_geom_bond_atom_site_label_1
_geom_bond_atom_site_label_2
_geom_bond_distance
O1 C5 1.354(4)
O1 C1 1.472(4)
O2 C5 1.199(4)
O3 C13 1.218(4)
O4 C13 1.335(4)
O4 C14 1.471(5)
O5 C20 1.353(4)
O5 C16 1.478(4)
O6 C20 1.217(4)
O7 C28 1.206(4)
O8 C28 1.346(4)
O8 C29 1.458(4)
N1 C5 1.356(5)
N1 C6 1.450(4)
N2 C20 1.347(5)
N2 C21 1.456(4)
C1 C3 1.510(5)
C1 C4 1.509(5)
C1 C2 1.521(6)
C6 C11 1.495(5)
C6 C7 1.535(5)
C7 C8 1.522(5)
C8 C10 1.520(5)
C8 C9 1.521(5)
C11 C12 1.323(4)
C12 C13 1.462(5)
C14 C15 1.479(6)
C16 C19 1.505(5)
C16 C18 1.522(5)
C16 C17 1.522(4)
C21 C26 1.502(5)
C21 C22 1.535(5)
C22 C23 1.521(5)
C23 C24 1.516(5)
C23 C25 1.528(5)
C26 C27 1.324(4)
C27 C28 1.472(5)
C29 C30 1.501(5)
